data_4038801
loop_
_publ_author_name
'Deng, Qingsong'
'Yu, Aimin'
'Zhou, Jie'
'Cao, Qin'
'Meng, Xiangtai'

_publ_section_title
;
 Construction of Benzothiophene or
 Benzothiopheno[2,3-<i>e</i>]azepinedione Derivatives via Three-Component
 Domino or One-Pot Sequences.
;
_journal_issue 19
_journal_name_full 'The Journal of organic chemistry'
_journal_page_first 12270
_journal_page_last 12283
_journal_paper_doi 10.1021/acs.joc.0c01505
_journal_volume 85
_journal_year 2020
_chemical_formula_moiety 'C21 H20 Br N O2 S'
_chemical_formula_sum 'C21 H20 Br N O2 S'
_chemical_formula_weight 430.35
_space_group_crystal_system monoclinic
_space_group_IT_number 14
_space_group_name_Hall '-P 2ybc'
_space_group_name_H-M_alt 'P 1 21/c 1'
_atom_sites_solution_hydrogens geom
_atom_sites_solution_primary direct
_audit_creation_date 2018-10-19
_audit_creation_method
;
Olex2 1.2
(compiled 2016.02.19 svn.r3266 for OlexSys, GUI svn.r5155)
;
_cell_angle_alpha 90
_cell_angle_beta 112.930(2)
_cell_angle_gamma 90
_cell_formula_units_Z 4
_cell_length_a 13.6616(2)
_cell_length_b 9.18547(12)
_cell_length_c 17.0339(3)
_cell_measurement_reflns_used 7829
_cell_measurement_temperature 200.00(10)
_cell_measurement_theta_max 78.8530
_cell_measurement_theta_min 3.5660
_cell_volume 1968.65(6)
_computing_cell_refinement 'CrysAlisPro 1.171.39.35c (Rigaku OD, 2017)'
_computing_data_collection 'CrysAlisPro 1.171.39.35c (Rigaku OD, 2017)'
_computing_data_reduction 'CrysAlisPro 1.171.39.35c (Rigaku OD, 2017)'
_computing_molecular_graphics 'Olex2 (Dolomanov et al., 2009)'
_computing_publication_material 'Olex2 (Dolomanov et al., 2009)'
_computing_structure_refinement 'ShelXL (Sheldrick, 2015)'
_computing_structure_solution 'ShelXT (Sheldrick, 2015)'
_diffrn_ambient_environment N~2~
_diffrn_ambient_temperature 200.00(10)
_diffrn_detector 'CCD plate'
_diffrn_measured_fraction_theta_full 1.000
_diffrn_measured_fraction_theta_max 0.981
_diffrn_measurement_details
;
List of Runs (angles in degrees, time in seconds):

  # Type    Start    End  Width  t~exp~   \w     \q     \k     \f   Frames
--------------------------------------------------------------------------
  1  \w     25.00  89.00   0.50    0.50    --    0.00  57.00 -30.00  128
  2  \w    -43.00 -16.00   0.50    0.50    --    0.00 -57.00 -30.00   54
  3  \w    -69.00  30.00   0.50    0.50    --    0.00 -37.00-150.00  198
  4  \w    -85.00 -56.00   0.50    0.50    --    0.00 -57.00 -30.00   58
  5  \w     17.00  42.00   0.50    1.00    --  106.20 -30.00   0.00   50
  6  \w     84.00 110.00   0.50    1.00    --  106.20  82.00   0.00   52
  7  \w    118.00 196.00   0.50    1.00    --  106.20  77.00 -60.00  156
  8  \w     19.00  44.00   0.50    1.00    --  106.20 -61.00 150.00   50
  9  \w     17.00 142.00   0.50    1.00    --  106.20 -82.00 -30.00  250
 10  \w     82.00 136.00   0.50    1.00    --  106.20 -61.00 150.00  108
 11  \w     78.00 108.00   0.50    1.00    --  106.20  61.00 -60.00   60
 12  \w     81.00 138.00   0.50    1.00    --  106.20 -30.00   0.00  114
 13  \w     98.00 123.00   0.50    1.00    --  106.20  45.00-150.00   50
 14  \w    143.00 169.00   0.50    1.00    --  106.20  82.00   0.00   52
 15  \w     48.00 136.00   0.50    1.00    --  106.20 -77.00 150.00  176
 16  \w     32.00 191.00   0.50    1.00    --  106.20   0.00  90.00  318
;
_diffrn_measurement_device 'four-circle diffractometer'
_diffrn_measurement_device_type 'XtaLAB AFC12 (RINC): Kappa dual home/near'
_diffrn_measurement_method '\w scans'
_diffrn_orient_matrix_type 'CrysAlisPro convention (1999,Acta A55,543-557)'
_diffrn_orient_matrix_UB_11 -0.0674687000
_diffrn_orient_matrix_UB_12 0.1191183000
_diffrn_orient_matrix_UB_13 -0.0606242000
_diffrn_orient_matrix_UB_21 0.0107705000
_diffrn_orient_matrix_UB_22 0.0957822000
_diffrn_orient_matrix_UB_23 0.0771704000
_diffrn_orient_matrix_UB_31 0.1016135000
_diffrn_orient_matrix_UB_32 0.0691571000
_diffrn_orient_matrix_UB_33 -0.0023525000
_diffrn_radiation_monochromator mirror
_diffrn_radiation_probe x-ray
_diffrn_radiation_type CuK\a
_diffrn_radiation_wavelength 1.54184
_diffrn_reflns_av_R_equivalents 0.0384
_diffrn_reflns_av_unetI/netI 0.0365
_diffrn_reflns_Laue_measured_fraction_full 1.000
_diffrn_reflns_Laue_measured_fraction_max 0.981
_diffrn_reflns_limit_h_max 17
_diffrn_reflns_limit_h_min -14
_diffrn_reflns_limit_k_max 11
_diffrn_reflns_limit_k_min -11
_diffrn_reflns_limit_l_max 21
_diffrn_reflns_limit_l_min -21
_diffrn_reflns_number 13021
_diffrn_reflns_point_group_measured_fraction_full 1.000
_diffrn_reflns_point_group_measured_fraction_max 0.981
_diffrn_reflns_theta_full 67.684
_diffrn_reflns_theta_max 79.429
_diffrn_reflns_theta_min 3.513
_diffrn_source 'micro-focus sealed X-ray tube'
_diffrn_source_type 'Rigaku (Cu) X-ray Source'
_exptl_absorpt_coefficient_mu 3.952
_exptl_absorpt_correction_T_max 1.00000
_exptl_absorpt_correction_T_min 0.46818
_exptl_absorpt_correction_type multi-scan
_exptl_absorpt_process_details
;
CrysAlisPro 1.171.39.35c (Rigaku Oxford Diffraction, 2017)
Empirical absorption correction using spherical harmonics,
 implemented in SCALE3 ABSPACK scaling algorithm.
;
_exptl_crystal_density_diffrn 1.452
_exptl_crystal_description block
_exptl_crystal_F_000 880
_refine_diff_density_max 0.670
_refine_diff_density_min -1.211
_refine_diff_density_rms 0.085
_refine_ls_extinction_method none
_refine_ls_goodness_of_fit_ref 1.265
_refine_ls_hydrogen_treatment constr
_refine_ls_matrix_type full
_refine_ls_number_parameters 237
_refine_ls_number_reflns 4187
_refine_ls_number_restraints 0
_refine_ls_restrained_S_all 1.265
_refine_ls_R_factor_all 0.0469
_refine_ls_R_factor_gt 0.0444
_refine_ls_shift/su_max 0.006
_refine_ls_shift/su_mean 0.001
_refine_ls_structure_factor_coef Fsqd
_refine_ls_weighting_details 'w=1/[\s^2^(Fo^2^)+(0.1000P)^2^] where P=(Fo^2^+2Fc^2^)/3'
_refine_ls_weighting_scheme calc
_refine_ls_wR_factor_gt 0.1521
_refine_ls_wR_factor_ref 0.1567
_reflns_Friedel_coverage 0.000
_reflns_number_gt 3815
_reflns_number_total 4187
_reflns_threshold_expression 'I > 2\s(I)'
_cod_data_source_file jo0c01505_si_002.cif
_cod_data_source_block zgt181019
_cod_depositor_comments 'Adding full bibliography for 4038801--4038807.cif.'
_cod_original_cell_volume 1968.64(6)
_cod_database_code 4038801
_shelx_space_group_comment
;
The symmetry employed for this shelxl refinement is uniquely defined
by the following loop, which should always be used as a source of
symmetry information in preference to the above space-group names.
They are only intended as comments.
;
_reflns_odcompleteness_completeness 99.91
_reflns_odcompleteness_iscentric 1
_reflns_odcompleteness_theta 74.33
_olex2_refinement_description
;
1. Fixed Uiso
 At 1.2 times of:
  All C(H) groups, All C(H,H) groups, All N(H) groups
 At 1.5 times of:
  All C(H,H,H) groups
2.a Secondary CH2 refined with riding coordinates:
 C00I(H00A,H00B), C00O(H00J,H00N), C00P(H00O,H00P)
2.b Aromatic/amide H refined with riding coordinates:
 N005(H005), C00C(H00C), C00E(H00E), C00G(H00G), C00H(H00H), C00K(H00K),
 C00L(H00L), C00M(H00M)
2.c Idealised Me refined as rotating group:
 C00N(H00D,H00F,H00I), C00Q(H00Q,H00R,H00S)
;
_shelx_shelxl_version_number 2014/7
_olex2_submission_special_instructions 'No special instructions were received'
_oxdiff_exptl_absorpt_empirical_details
;
Empirical correction (ABSPACK) includes:
- Absorption correction using spherical harmonics
- Frame scaling
;
_oxdiff_exptl_absorpt_empirical_full_max 2.377
_oxdiff_exptl_absorpt_empirical_full_min 0.668

loop_
_space_group_symop_operation_xyz
'x, y, z'
'-x, y+1/2, -z+1/2'
'-x, -y, -z'
'x, -y-1/2, z-1/2'

loop_
_atom_site_label
_atom_site_type_symbol
_atom_site_fract_x
_atom_site_fract_y
_atom_site_fract_z
_atom_site_U_iso_or_equiv
_atom_site_adp_type
_atom_site_occupancy
_atom_site_site_symmetry_order
_atom_site_calc_flag
_atom_site_refinement_flags_posn
_atom_site_refinement_flags_adp
_atom_site_refinement_flags_occupancy
_atom_site_disorder_assembly
_atom_site_disorder_group
Br01 Br 0.20185(2) 0.53894(3) 0.40556(2) 0.06534(17) Uani 1 1 d . . . . .
S002 S 0.79502(4) 0.17747(6) 0.42788(3) 0.03733(17) Uani 1 1 d . . . . .
O003 O 0.53361(11) 0.48558(14) 0.21319(9) 0.0339(3) Uani 1 1 d . . . . .
O004 O 0.62696(13) 0.09834(18) 0.47907(10) 0.0440(4) Uani 1 1 d . . . . .
N005 N 0.45638(12) 0.27030(17) 0.21683(10) 0.0309(3) Uani 1 1 d . . . . .
H005 H 0.4654 0.1802 0.2317 0.037 Uiso 1 1 calc R . . . .
C006 C 0.53914(14) 0.3595(2) 0.24047(11) 0.0280(4) Uani 1 1 d . . . . .
C007 C 0.64359(14) 0.30156(18) 0.30119(11) 0.0279(4) Uani 1 1 d . . . . .
C008 C 0.50129(16) 0.2828(2) 0.41690(11) 0.0322(4) Uani 1 1 d . . . . .
C009 C 0.73788(15) 0.3166(2) 0.28359(12) 0.0314(4) Uani 1 1 d . . . . .
C00A C 0.59768(15) 0.1962(2) 0.42677(11) 0.0326(4) Uani 1 1 d . . . . .
C00B C 0.66266(15) 0.2325(2) 0.37752(11) 0.0309(4) Uani 1 1 d . . . . .
C00C C 0.49017(17) 0.4303(2) 0.39454(12) 0.0345(4) Uani 1 1 d . . . . .
H00C H 0.5430 0.4770 0.3824 0.041 Uiso 1 1 calc R . . . .
C00D C 0.85129(17) 0.3920(3) 0.21201(13) 0.0410(5) Uani 1 1 d . . . . .
C00E C 0.75171(16) 0.3856(2) 0.21506(12) 0.0350(4) Uani 1 1 d . . . . .
H00E H 0.6937 0.4272 0.1716 0.042 Uiso 1 1 calc R . . . .
C00F C 0.82676(16) 0.2524(2) 0.34806(12) 0.0349(4) Uani 1 1 d . . . . .
C00G C 0.40074(18) 0.5075(2) 0.39036(12) 0.0380(4) Uani 1 1 d . . . . .
H00G H 0.3931 0.6055 0.3755 0.046 Uiso 1 1 calc R . . . .
C00H C 0.42256(18) 0.2137(2) 0.43656(14) 0.0400(4) Uani 1 1 d . . . . .
H00H H 0.4303 0.1163 0.4527 0.048 Uiso 1 1 calc R . . . .
C00I C 0.34967(16) 0.3245(2) 0.16543(14) 0.0394(5) Uani 1 1 d . . . . .
H00A H 0.3478 0.3578 0.1108 0.047 Uiso 1 1 calc R . . . .
H00B H 0.3339 0.4070 0.1941 0.047 Uiso 1 1 calc R . . . .
C00J C 0.32341(18) 0.4351(2) 0.40877(13) 0.0399(4) Uani 1 1 d . . . . .
C00K C 0.92733(17) 0.2562(3) 0.34479(15) 0.0460(5) Uani 1 1 d . . . . .
H00K H 0.9854 0.2127 0.3872 0.055 Uiso 1 1 calc R . . . .
C00L C 0.33313(19) 0.2897(3) 0.43216(15) 0.0450(5) Uani 1 1 d . . . . .
H00L H 0.2803 0.2438 0.4447 0.054 Uiso 1 1 calc R . . . .
C00M C 0.93813(18) 0.3254(3) 0.27764(15) 0.0469(5) Uani 1 1 d . . . . .
H00M H 1.0048 0.3288 0.2750 0.056 Uiso 1 1 calc R . . . .
C00N C 0.8690(2) 0.4724(3) 0.14172(17) 0.0560(7) Uani 1 1 d . . . . .
H00D H 0.8061 0.4664 0.0903 0.084 Uiso 1 1 calc GR . . . .
H00F H 0.9276 0.4294 0.1324 0.084 Uiso 1 1 calc GR . . . .
H00I H 0.8846 0.5726 0.1576 0.084 Uiso 1 1 calc GR . . . .
C00O C 0.26687(18) 0.2104(3) 0.15105(18) 0.0534(6) Uani 1 1 d . . . . .
H00J H 0.2716 0.1735 0.2058 0.064 Uiso 1 1 calc R . . . .
H00N H 0.2809 0.1301 0.1200 0.064 Uiso 1 1 calc R . . . .
C00P C 0.15484(19) 0.2662(3) 0.1017(2) 0.0608(8) Uani 1 1 d . . . . .
H00O H 0.1417 0.3487 0.1318 0.073 Uiso 1 1 calc R . . . .
H00P H 0.1494 0.2999 0.0462 0.073 Uiso 1 1 calc R . . . .
C00Q C 0.0709(2) 0.1523(4) 0.0899(3) 0.0874(13) Uani 1 1 d . . . . .
H00Q H 0.0021 0.1927 0.0578 0.131 Uiso 1 1 calc GR . . . .
H00R H 0.0743 0.1208 0.1446 0.131 Uiso 1 1 calc GR . . . .
H00S H 0.0831 0.0706 0.0597 0.131 Uiso 1 1 calc GR . . . .

loop_
_atom_site_aniso_label
_atom_site_aniso_U_11
_atom_site_aniso_U_22
_atom_site_aniso_U_33
_atom_site_aniso_U_23
_atom_site_aniso_U_13
_atom_site_aniso_U_12
Br01 0.0505(2) 0.0545(2) 0.0979(3) -0.00323(14) 0.03648(19) 0.01234(11)
S002 0.0300(3) 0.0377(3) 0.0386(3) 0.00267(17) 0.00710(19) 0.00531(17)
O003 0.0355(7) 0.0218(6) 0.0418(7) 0.0021(5) 0.0121(5) 0.0000(5)
O004 0.0411(8) 0.0403(8) 0.0468(8) 0.0144(6) 0.0131(6) 0.0028(6)
N005 0.0271(8) 0.0234(7) 0.0377(7) 0.0027(6) 0.0078(6) 0.0001(6)
C006 0.0279(8) 0.0239(8) 0.0308(7) -0.0030(6) 0.0099(6) 0.0001(6)
C007 0.0259(8) 0.0219(7) 0.0335(8) -0.0029(6) 0.0091(6) -0.0001(6)
C008 0.0350(9) 0.0297(9) 0.0316(8) -0.0020(7) 0.0128(7) -0.0020(7)
C009 0.0291(9) 0.0280(9) 0.0355(8) -0.0061(7) 0.0109(7) -0.0013(7)
C00A 0.0326(9) 0.0275(8) 0.0340(8) -0.0005(7) 0.0092(7) -0.0025(7)
C00B 0.0282(9) 0.0261(8) 0.0352(8) -0.0006(7) 0.0090(7) 0.0004(7)
C00C 0.0414(10) 0.0295(9) 0.0350(8) -0.0006(7) 0.0175(7) -0.0012(8)
C00D 0.0354(10) 0.0474(12) 0.0428(10) -0.0131(8) 0.0182(8) -0.0097(9)
C00E 0.0339(9) 0.0343(10) 0.0362(9) -0.0052(7) 0.0132(7) -0.0033(7)
C00F 0.0282(9) 0.0339(10) 0.0390(9) -0.0043(7) 0.0094(7) 0.0018(7)
C00G 0.0469(11) 0.0308(9) 0.0368(9) -0.0011(7) 0.0169(8) 0.0025(8)
C00H 0.0439(11) 0.0312(9) 0.0478(10) 0.0015(8) 0.0211(8) -0.0023(8)
C00I 0.0274(9) 0.0364(10) 0.0461(10) 0.0078(8) 0.0053(8) 0.0015(8)
C00J 0.0371(10) 0.0397(10) 0.0426(10) -0.0044(8) 0.0153(8) 0.0033(8)
C00K 0.0289(10) 0.0575(14) 0.0482(11) -0.0077(9) 0.0112(8) 0.0062(9)
C00L 0.0419(11) 0.0425(11) 0.0558(12) -0.0014(9) 0.0249(9) -0.0043(9)
C00M 0.0305(10) 0.0613(15) 0.0519(12) -0.0143(10) 0.0194(9) -0.0045(9)
C00N 0.0459(13) 0.0780(19) 0.0505(12) -0.0047(12) 0.0258(10) -0.0177(12)
C00O 0.0309(11) 0.0450(12) 0.0696(15) 0.0162(11) 0.0037(10) -0.0040(9)
C00P 0.0311(11) 0.0550(15) 0.0791(17) 0.0247(13) 0.0028(11) -0.0025(10)
C00Q 0.0346(14) 0.078(2) 0.124(3) 0.034(2) 0.0025(16) -0.0094(14)

loop_
_atom_type_symbol
_atom_type_description
_atom_type_scat_dispersion_real
_atom_type_scat_dispersion_imag
_atom_type_scat_source
C C 0.0181 0.0091 'International Tables Vol C Tables 4.2.6.8 and 6.1.1.4'
H H 0.0000 0.0000 'International Tables Vol C Tables 4.2.6.8 and 6.1.1.4'
Br Br -0.6763 1.2805 'International Tables Vol C Tables 4.2.6.8 and 6.1.1.4'
N N 0.0311 0.0180 'International Tables Vol C Tables 4.2.6.8 and 6.1.1.4'
O O 0.0492 0.0322 'International Tables Vol C Tables 4.2.6.8 and 6.1.1.4'
S S 0.3331 0.5567 'International Tables Vol C Tables 4.2.6.8 and 6.1.1.4'

loop_
_geom_angle_atom_site_label_1
_geom_angle_atom_site_label_2
_geom_angle_atom_site_label_3
_geom_angle
_geom_angle_site_symmetry_1
_geom_angle_site_symmetry_3
_geom_angle_publ_flag
C00F S002 C00B 91.58(9) . . ?
C006 N005 H005 119.9 . . ?
C006 N005 C00I 120.26(16) . . ?
C00I N005 H005 119.9 . . ?
O003 C006 N005 122.95(16) . . ?
O003 C006 C007 119.62(16) . . ?
N005 C006 C007 117.42(15) . . ?
C009 C007 C006 120.79(16) . . ?
C00B C007 C006 126.53(17) . . ?
C00B C007 C009 112.68(16) . . ?
C00C C008 C00A 123.00(19) . . ?
C00H C008 C00A 117.34(18) . . ?
C00H C008 C00C 119.52(19) . . ?
C00E C009 C007 129.64(17) . . ?
C00E C009 C00F 118.83(18) . . ?
C00F C009 C007 111.52(17) . . ?
O004 C00A C008 120.01(19) . . ?
O004 C00A C00B 118.88(18) . . ?
C00B C00A C008 121.01(16) . . ?
C007 C00B S002 112.08(15) . . ?
C007 C00B C00A 134.86(17) . . ?
C00A C00B S002 113.06(13) . . ?
C008 C00C H00C 119.7 . . ?
C00G C00C C008 120.5(2) . . ?
C00G C00C H00C 119.7 . . ?
C00E C00D C00M 119.1(2) . . ?
C00E C00D C00N 121.1(2) . . ?
C00M C00D C00N 119.8(2) . . ?
C009 C00E H00E 119.9 . . ?
C00D C00E C009 120.22(19) . . ?
C00D C00E H00E 119.9 . . ?
C009 C00F S002 112.10(15) . . ?
C00K C00F S002 126.53(17) . . ?
C00K C00F C009 121.3(2) . . ?
C00C C00G H00G 120.8 . . ?
C00J C00G C00C 118.5(2) . . ?
C00J C00G H00G 120.8 . . ?
C008 C00H H00H 119.9 . . ?
C00L C00H C008 120.3(2) . . ?
C00L C00H H00H 119.9 . . ?
N005 C00I H00A 109.2 . . ?
N005 C00I H00B 109.2 . . ?
N005 C00I C00O 111.99(17) . . ?
H00A C00I H00B 107.9 . . ?
C00O C00I H00A 109.2 . . ?
C00O C00I H00B 109.2 . . ?
C00G C00J Br01 119.27(17) . . ?
C00G C00J C00L 122.2(2) . . ?
C00L C00J Br01 118.53(18) . . ?
C00F C00K H00K 120.9 . . ?
C00M C00K C00F 118.3(2) . . ?
C00M C00K H00K 120.9 . . ?
C00H C00L C00J 119.0(2) . . ?
C00H C00L H00L 120.5 . . ?
C00J C00L H00L 120.5 . . ?
C00D C00M H00M 118.9 . . ?
C00K C00M C00D 122.2(2) . . ?
C00K C00M H00M 118.9 . . ?
C00D C00N H00D 109.5 . . ?
C00D C00N H00F 109.5 . . ?
C00D C00N H00I 109.5 . . ?
H00D C00N H00F 109.5 . . ?
H00D C00N H00I 109.5 . . ?
H00F C00N H00I 109.5 . . ?
C00I C00O H00J 109.0 . . ?
C00I C00O H00N 109.0 . . ?
C00I C00O C00P 113.0(2) . . ?
H00J C00O H00N 107.8 . . ?
C00P C00O H00J 109.0 . . ?
C00P C00O H00N 109.0 . . ?
C00O C00P H00O 109.0 . . ?
C00O C00P H00P 109.0 . . ?
H00O C00P H00P 107.8 . . ?
C00Q C00P C00O 112.9(2) . . ?
C00Q C00P H00O 109.0 . . ?
C00Q C00P H00P 109.0 . . ?
C00P C00Q H00Q 109.5 . . ?
C00P C00Q H00R 109.5 . . ?
C00P C00Q H00S 109.5 . . ?
H00Q C00Q H00R 109.5 . . ?
H00Q C00Q H00S 109.5 . . ?
H00R C00Q H00S 109.5 . . ?

loop_
_geom_bond_atom_site_label_1
_geom_bond_atom_site_label_2
_geom_bond_distance
_geom_bond_site_symmetry_2
_geom_bond_publ_flag
Br01 C00J 1.897(2) . ?
S002 C00B 1.7471(19) . ?
S002 C00F 1.723(2) . ?
O003 C006 1.239(2) . ?
O004 C00A 1.218(2) . ?
N005 H005 0.8600 . ?
N005 C006 1.326(2) . ?
N005 C00I 1.465(2) . ?
C006 C007 1.497(2) . ?
C007 C009 1.439(3) . ?
C007 C00B 1.377(3) . ?
C008 C00A 1.491(3) . ?
C008 C00C 1.399(3) . ?
C008 C00H 1.397(3) . ?
C009 C00E 1.404(3) . ?
C009 C00F 1.410(2) . ?
C00A C00B 1.478(3) . ?
C00C H00C 0.9300 . ?
C00C C00G 1.390(3) . ?
C00D C00E 1.383(3) . ?
C00D C00M 1.414(3) . ?
C00D C00N 1.505(3) . ?
C00E H00E 0.9300 . ?
C00F C00K 1.397(3) . ?
C00G H00G 0.9300 . ?
C00G C00J 1.384(3) . ?
C00H H00H 0.9300 . ?
C00H C00L 1.384(3) . ?
C00I H00A 0.9700 . ?
C00I H00B 0.9700 . ?
C00I C00O 1.490(3) . ?
C00J C00L 1.385(3) . ?
C00K H00K 0.9300 . ?
C00K C00M 1.366(4) . ?
C00L H00L 0.9300 . ?
C00M H00M 0.9300 . ?
C00N H00D 0.9600 . ?
C00N H00F 0.9600 . ?
C00N H00I 0.9600 . ?
C00O H00J 0.9700 . ?
C00O H00N 0.9700 . ?
C00O C00P 1.520(3) . ?
C00P H00O 0.9700 . ?
C00P H00P 0.9700 . ?
C00P C00Q 1.507(4) . ?
C00Q H00Q 0.9600 . ?
C00Q H00R 0.9600 . ?
C00Q H00S 0.9600 . ?

loop_
_geom_torsion_atom_site_label_1
_geom_torsion_atom_site_label_2
_geom_torsion_atom_site_label_3
_geom_torsion_atom_site_label_4
_geom_torsion
_geom_torsion_site_symmetry_1
_geom_torsion_site_symmetry_2
_geom_torsion_site_symmetry_3
_geom_torsion_site_symmetry_4
_geom_torsion_publ_flag
Br01 C00J C00L C00H -178.58(17) . . . . ?
S002 C00F C00K C00M -177.59(17) . . . . ?
O003 C006 C007 C009 -48.8(2) . . . . ?
O003 C006 C007 C00B 130.3(2) . . . . ?
O004 C00A C00B S002 -22.6(2) . . . . ?
O004 C00A C00B C007 158.4(2) . . . . ?
N005 C006 C007 C009 129.71(19) . . . . ?
N005 C006 C007 C00B -51.2(3) . . . . ?
N005 C00I C00O C00P 177.0(2) . . . . ?
C006 N005 C00I C00O -175.8(2) . . . . ?
C006 C007 C009 C00E 2.3(3) . . . . ?
C006 C007 C009 C00F -178.96(15) . . . . ?
C006 C007 C00B S002 178.45(14) . . . . ?
C006 C007 C00B C00A -2.5(3) . . . . ?
C007 C009 C00E C00D 177.65(19) . . . . ?
C007 C009 C00F S002 -0.5(2) . . . . ?
C007 C009 C00F C00K -178.94(19) . . . . ?
C008 C00A C00B S002 153.82(14) . . . . ?
C008 C00A C00B C007 -25.2(3) . . . . ?
C008 C00C C00G C00J 0.0(3) . . . . ?
C008 C00H C00L C00J -0.6(3) . . . . ?
C009 C007 C00B S002 -2.4(2) . . . . ?
C009 C007 C00B C00A 176.7(2) . . . . ?
C009 C00F C00K C00M 0.7(3) . . . . ?
C00A C008 C00C C00G -176.80(17) . . . . ?
C00A C008 C00H C00L 177.33(19) . . . . ?
C00B S002 C00F C009 -0.75(15) . . . . ?
C00B S002 C00F C00K 177.6(2) . . . . ?
C00B C007 C009 C00E -176.86(18) . . . . ?
C00B C007 C009 C00F 1.8(2) . . . . ?
C00C C008 C00A O004 147.26(19) . . . . ?
C00C C008 C00A C00B -29.1(3) . . . . ?
C00C C008 C00H C00L 1.4(3) . . . . ?
C00C C00G C00J Br01 178.84(14) . . . . ?
C00C C00G C00J C00L 0.9(3) . . . . ?
C00E C009 C00F S002 178.41(14) . . . . ?
C00E C009 C00F C00K -0.1(3) . . . . ?
C00E C00D C00M C00K -0.8(3) . . . . ?
C00F S002 C00B C007 1.82(15) . . . . ?
C00F S002 C00B C00A -177.46(14) . . . . ?
C00F C009 C00E C00D -1.0(3) . . . . ?
C00F C00K C00M C00D -0.2(4) . . . . ?
C00G C00J C00L C00H -0.6(3) . . . . ?
C00H C008 C00A O004 -28.5(3) . . . . ?
C00H C008 C00A C00B 155.15(18) . . . . ?
C00H C008 C00C C00G -1.1(3) . . . . ?
C00I N005 C006 O003 -8.5(3) . . . . ?
C00I N005 C006 C007 173.03(17) . . . . ?
C00I C00O C00P C00Q -178.0(3) . . . . ?
C00M C00D C00E C009 1.4(3) . . . . ?
C00N C00D C00E C009 -176.6(2) . . . . ?
C00N C00D C00M C00K 177.2(2) . . . . ?
